data_7134093
loop_
_publ_author_name
'Theiss, Tobias'
'Buss, Stefan'
'Maisuls, Iv&#xe1;n'
'Block, Theresa'
'K&#xf6;sters, Jutta'
'P&#xf6;ttgen, Rainer'
'Strassert, Cristian A.'

_publ_section_title
;
 Heterobimetallic contacts in statistical co-crystals of homoleptic
 coordination compounds with ligand-encoded H&#x22ef;F bonds: structure,
 photophysics and mechano-responsive properties.
;
_journal_name_full 'Chemical communications (Cambridge, England)'
_journal_paper_doi 10.1039/d4cc03784g
_journal_year 2024
_chemical_formula_sum 'C34 H29 F4 N5 O2 Pd0.27 Pt0.73'
_chemical_formula_weight 787.10
_space_group_crystal_system monoclinic
_space_group_IT_number 15
_space_group_name_Hall '-C 2yc'
_space_group_name_H-M_alt 'C 1 2/c 1'
_atom_sites_solution_hydrogens geom
_atom_sites_solution_primary 'intrinsic phasing'
_audit_creation_method SHELXL-2019/1
_audit_update_record
;
2023-10-25 deposited with the CCDC.	2024-11-26 downloaded from the CCDC.
;
_cell_angle_alpha 90
_cell_angle_beta 105.988(3)
_cell_angle_gamma 90
_cell_formula_units_Z 8
_cell_length_a 33.6117(11)
_cell_length_b 13.4013(5)
_cell_length_c 13.4173(6)
_cell_measurement_reflns_used 24293
_cell_measurement_temperature 100(2)
_cell_measurement_theta_max 30.34
_cell_measurement_theta_min 2.1505
_cell_volume 5809.9(4)
_computing_cell_refinement 'STOE X-AREA'
_computing_data_collection 'STOE X-AREA'
_computing_data_reduction 'STOE X-RED'
_computing_structure_refinement 'SHELXL-2018/3 (Sheldrick, 2018)'
_computing_structure_solution 'SHELXT 2014/5 (Sheldrick, 2014)'
_diffrn_ambient_temperature 100(2)
_diffrn_measured_fraction_theta_full 0.999
_diffrn_measured_fraction_theta_max 0.998
_diffrn_measurement_device_type Pilatus100K
_diffrn_measurement_method 'rotation method'
_diffrn_radiation_type MoK\a
_diffrn_radiation_wavelength 0.71073
_diffrn_reflns_av_R_equivalents 0.0705
_diffrn_reflns_av_unetI/netI 0.0459
_diffrn_reflns_Laue_measured_fraction_full 0.999
_diffrn_reflns_Laue_measured_fraction_max 0.998
_diffrn_reflns_limit_h_max 44
_diffrn_reflns_limit_h_min -43
_diffrn_reflns_limit_k_max 17
_diffrn_reflns_limit_k_min -17
_diffrn_reflns_limit_l_max 15
_diffrn_reflns_limit_l_min -17
_diffrn_reflns_number 31364
_diffrn_reflns_point_group_measured_fraction_full 0.999
_diffrn_reflns_point_group_measured_fraction_max 0.998
_diffrn_reflns_theta_full 25.242
_diffrn_reflns_theta_max 27.871
_diffrn_reflns_theta_min 2.398
_diffrn_source 'Mo Genix 3D VHF'
_exptl_absorpt_coefficient_mu 3.783
_exptl_absorpt_correction_T_max 0.9512
_exptl_absorpt_correction_T_min 0.6325
_exptl_absorpt_correction_type numerical
_exptl_absorpt_process_details 'STOE X-RED'
_exptl_crystal_colour yellow
_exptl_crystal_density_diffrn 1.800
_exptl_crystal_description plate
_exptl_crystal_F_000 3116
_exptl_crystal_size_max 0.240
_exptl_crystal_size_mid 0.064
_exptl_crystal_size_min 0.028
_refine_diff_density_max 3.633
_refine_diff_density_min -3.486
_refine_diff_density_rms 0.238
_refine_ls_extinction_method none
_refine_ls_goodness_of_fit_ref 1.107
_refine_ls_hydrogen_treatment constr
_refine_ls_matrix_type full
_refine_ls_number_parameters 422
_refine_ls_number_reflns 6923
_refine_ls_number_restraints 0
_refine_ls_restrained_S_all 1.107
_refine_ls_R_factor_all 0.0947
_refine_ls_R_factor_gt 0.0761
_refine_ls_shift/su_max 0.000
_refine_ls_shift/su_mean 0.000
_refine_ls_structure_factor_coef Fsqd
_refine_ls_weighting_details 'w=1/[\s^2^(Fo^2^)+(0.1574P)^2^+8.1427P] where P=(Fo^2^+2Fc^2^)/3'
_refine_ls_weighting_scheme calc
_refine_ls_wR_factor_gt 0.2116
_refine_ls_wR_factor_ref 0.2321
_reflns_Friedel_coverage 0.000
_reflns_number_gt 5206
_reflns_number_total 6923
_reflns_threshold_expression 'I > 2\s(I)'
_cod_data_source_file d4cc03784g2.cif
_cod_data_source_block SjS2_c2cabs_a
_cod_original_sg_symbol_H-M 'C 2/c'
_cod_database_code 7134093
_shelx_shelxl_version_number 2019/1
_shelx_space_group_comment
;
The symmetry employed for this shelxl refinement is uniquely defined
by the following loop, which should always be used as a source of
symmetry information in preference to the above space-group names.
They are only intended as comments.
;
_shelx_estimated_absorpt_t_min 0.464
_shelx_estimated_absorpt_t_max 0.901

loop_
_space_group_symop_operation_xyz
'x, y, z'
'-x, y, -z+1/2'
'x+1/2, y+1/2, z'
'-x+1/2, y+1/2, -z+1/2'
'-x, -y, -z'
'x, -y, z-1/2'
'-x+1/2, -y+1/2, -z'
'x+1/2, -y+1/2, z-1/2'

loop_
_atom_site_label
_atom_site_type_symbol
_atom_site_fract_x
_atom_site_fract_y
_atom_site_fract_z
_atom_site_U_iso_or_equiv
_atom_site_adp_type
_atom_site_occupancy
_atom_site_site_symmetry_order
_atom_site_calc_flag
_atom_site_refinement_flags_posn
_atom_site_refinement_flags_adp
_atom_site_refinement_flags_occupancy
_atom_site_disorder_assembly
_atom_site_disorder_group
Pt1 Pt 0.51627(15) 0.7062(4) 0.6384(4) 0.0393(3) Uani 0.734(11) 1 d . . P A 1
Pd1 Pd 0.5192(9) 0.701(2) 0.640(2) 0.0393(3) Uani 0.266(11) 1 d . . P A 2
N1 N 0.4172(3) 0.7394(5) 0.5263(6) 0.0457(17) Uani 1 1 d . . . . .
C2 C 0.3740(3) 0.7559(6) 0.4725(7) 0.0442(19) Uani 1 1 d . . . . .
C3 C 0.3441(3) 0.7590(7) 0.5265(8) 0.049(2) Uani 1 1 d . . . . .
H3 H 0.351895 0.747672 0.599186 0.058 Uiso 1 1 calc R U . . .
C4 C 0.3034(3) 0.7785(7) 0.4754(8) 0.050(2) Uani 1 1 d . . . . .
H4 H 0.283422 0.779124 0.513537 0.060 Uiso 1 1 calc R U . . .
C5 C 0.2907(3) 0.7974(6) 0.3686(8) 0.046(2) Uani 1 1 d . . . . .
C6 C 0.3210(3) 0.7932(6) 0.3157(8) 0.047(2) Uani 1 1 d . . . . .
H6 H 0.313355 0.803529 0.242848 0.056 Uiso 1 1 calc R U . . .
C7 C 0.3623(3) 0.7741(6) 0.3671(7) 0.0450(19) Uani 1 1 d . . . . .
H7 H 0.382521 0.773584 0.329577 0.054 Uiso 1 1 calc R U . . .
C8 C 0.2464(3) 0.8231(7) 0.3144(8) 0.054(2) Uani 1 1 d . . . . .
H8A H 0.228526 0.766220 0.320805 0.065 Uiso 1 1 calc R U . . .
H8AB H 0.243669 0.833402 0.239684 0.065 Uiso 1 1 calc R U . . .
C9 C 0.2315(3) 0.9170(7) 0.3584(8) 0.054(2) Uani 1 1 d . . . . .
H9A H 0.201153 0.923645 0.328786 0.064 Uiso 1 1 calc R U . . .
H9AB H 0.237158 0.910126 0.434495 0.064 Uiso 1 1 calc R U . . .
C13 C 0.3143(4) 1.0869(12) 0.5374(12) 0.090(4) Uani 1 1 d . . . . .
H13A H 0.321113 1.025686 0.505651 0.135 Uiso 1 1 calc R U . . .
H13B H 0.325910 1.083329 0.612778 0.135 Uiso 1 1 calc R U . . .
H13C H 0.325917 1.144531 0.510365 0.135 Uiso 1 1 calc R U . . .
C12 C 0.2676(3) 1.0977(8) 0.5117(9) 0.062(3) Uani 1 1 d . . . . .
H12A H 0.256248 1.040261 0.541224 0.074 Uiso 1 1 calc R U . . .
H12B H 0.261031 1.158996 0.545213 0.074 Uiso 1 1 calc R U . . .
C11 C 0.2465(4) 1.1033(8) 0.3965(10) 0.063(3) Uani 1 1 d . . . . .
H11A H 0.256982 1.162734 0.367941 0.076 Uiso 1 1 calc R U . . .
H11B H 0.216460 1.112919 0.386556 0.076 Uiso 1 1 calc R U . . .
C10 C 0.2527(4) 1.0112(8) 0.3339(9) 0.060(2) Uani 1 1 d . . . . .
H10A H 0.241840 1.026313 0.259062 0.072 Uiso 1 1 calc R U . . .
H10B H 0.282734 0.998026 0.348100 0.072 Uiso 1 1 calc R U . . .
C20 C 0.4398(3) 0.8291(7) 0.5588(7) 0.0419(18) Uani 1 1 d . . . . .
C21 C 0.4164(3) 0.9182(6) 0.5494(7) 0.0436(19) Uani 1 1 d . . . . .
H21 H 0.387050 0.917493 0.523783 0.052 Uiso 1 1 calc R U . . .
C22 C 0.4379(3) 1.0064(6) 0.5792(7) 0.047(2) Uani 1 1 d . . . . .
C23 C 0.4802(3) 1.0082(5) 0.6161(6) 0.0406(19) Uani 1 1 d . . . . .
H23 H 0.494326 1.069709 0.635013 0.049 Uiso 1 1 calc R U . . .
C24 C 0.5021(3) 0.9195(6) 0.6257(6) 0.0380(16) Uani 1 1 d . . . . .
N25 N 0.4801(2) 0.8297(5) 0.5977(6) 0.0400(16) Uani 1 1 d . . . . .
O26 O 0.4131(2) 1.0878(5) 0.5669(6) 0.0511(16) Uani 1 1 d . . . . .
C27 C 0.4326(3) 1.1819(6) 0.5958(9) 0.052(2) Uani 1 1 d . . . . .
H27A H 0.452028 1.194985 0.554654 0.078 Uiso 1 1 calc R U . . .
H27B H 0.447622 1.180959 0.669585 0.078 Uiso 1 1 calc R U . . .
H27C H 0.411551 1.234572 0.582946 0.078 Uiso 1 1 calc R U . . .
C30 C 0.4289(3) 0.6390(6) 0.5377(7) 0.0400(17) Uani 1 1 d . . . . .
C31 C 0.3980(3) 0.5663(6) 0.4958(7) 0.0401(17) Uani 1 1 d . . . . .
H31 H 0.370544 0.586107 0.461437 0.048 Uiso 1 1 calc R U . . .
C32 C 0.4084(3) 0.4682(7) 0.5057(7) 0.0453(19) Uani 1 1 d . . . . .
C33 C 0.4486(3) 0.4386(6) 0.5583(6) 0.0414(18) Uani 1 1 d . . . . .
H33 H 0.455602 0.369886 0.566955 0.050 Uiso 1 1 calc R U . . .
C34 C 0.4781(3) 0.5112(6) 0.5976(6) 0.0396(18) Uani 1 1 d . . . . .
N35 N 0.4674(2) 0.6104(5) 0.5863(5) 0.0363(14) Uani 1 1 d . . . . .
O36 O 0.38139(19) 0.3928(4) 0.4714(5) 0.0457(14) Uani 1 1 d . . . . .
C37 C 0.3393(3) 0.4185(7) 0.4241(8) 0.053(2) Uani 1 1 d . . . . .
H37A H 0.337591 0.461291 0.363872 0.079 Uiso 1 1 calc R U . . .
H37B H 0.328124 0.454169 0.474198 0.079 Uiso 1 1 calc R U . . .
H37C H 0.323152 0.357560 0.401688 0.079 Uiso 1 1 calc R U . . .
C40 C 0.5212(3) 0.4900(6) 0.6521(7) 0.044(2) Uani 1 1 d . . . . .
C41 C 0.5391(3) 0.3993(6) 0.6784(7) 0.0446(19) Uani 1 1 d . . . . .
N42 N 0.5775(2) 0.3808(5) 0.7316(6) 0.0423(15) Uani 1 1 d . . . . .
C43 C 0.6000(3) 0.4610(7) 0.7608(7) 0.0442(19) Uani 1 1 d . . . . .
C44 C 0.5871(3) 0.5595(6) 0.7400(7) 0.0435(18) Uani 1 1 d . . . . .
H44 H 0.605578 0.613236 0.765409 0.052 Uiso 1 1 calc R U . . .
C45 C 0.5477(3) 0.5770(6) 0.6827(7) 0.0407(18) Uani 1 1 d . . . . .
F46 F 0.51654(15) 0.3150(4) 0.6504(4) 0.0480(13) Uani 1 1 d . . . . .
F47 F 0.63941(16) 0.4423(4) 0.8156(4) 0.0509(13) Uani 1 1 d . . . . .
C50 C 0.5453(3) 0.9079(6) 0.6613(7) 0.0433(19) Uani 1 1 d . . . . .
C51 C 0.5749(3) 0.9830(6) 0.6808(7) 0.0444(19) Uani 1 1 d . . . . .
N52 N 0.6157(2) 0.9741(6) 0.7063(6) 0.0477(17) Uani 1 1 d . . . . .
C53 C 0.6291(3) 0.8815(7) 0.7084(7) 0.0448(18) Uani 1 1 d . . . . .
C54 C 0.6041(3) 0.7961(6) 0.6918(8) 0.0428(19) Uani 1 1 d . . . . .
H54 H 0.615947 0.731486 0.693979 0.051 Uiso 1 1 calc R U . . .
C55 C 0.5628(3) 0.8078(5) 0.6725(7) 0.0382(18) Uani 1 1 d . . . . .
F56 F 0.56248(17) 1.0794(4) 0.6762(4) 0.0502(13) Uani 1 1 d . . . . .
F57 F 0.67007(17) 0.8711(4) 0.7316(5) 0.0582(15) Uani 1 1 d . . . . .

loop_
_atom_site_aniso_label
_atom_site_aniso_U_11
_atom_site_aniso_U_22
_atom_site_aniso_U_33
_atom_site_aniso_U_23
_atom_site_aniso_U_13
_atom_site_aniso_U_12
Pt1 0.0485(8) 0.0265(6) 0.0422(4) -0.0001(3) 0.0113(5) 0.0002(4)
Pd1 0.0485(8) 0.0265(6) 0.0422(4) -0.0001(3) 0.0113(5) 0.0002(4)
N1 0.067(5) 0.026(3) 0.042(4) 0.001(3) 0.010(3) -0.003(3)
C2 0.052(5) 0.024(4) 0.056(5) -0.002(3) 0.013(4) -0.001(3)
C3 0.059(5) 0.032(4) 0.052(5) -0.002(4) 0.011(4) -0.001(4)
C4 0.061(6) 0.038(4) 0.054(6) 0.002(4) 0.022(5) 0.002(4)
C5 0.055(5) 0.025(4) 0.054(5) -0.002(3) 0.009(4) -0.001(3)
C6 0.059(5) 0.033(4) 0.046(5) 0.005(3) 0.009(4) 0.001(3)
C7 0.060(5) 0.032(4) 0.043(5) 0.004(3) 0.012(4) 0.002(3)
C8 0.061(6) 0.042(5) 0.057(6) 0.007(4) 0.013(5) 0.006(4)
C9 0.063(6) 0.042(5) 0.055(6) 0.002(4) 0.015(4) -0.001(4)
C13 0.069(7) 0.106(11) 0.082(9) -0.024(8) 0.000(6) 0.022(7)
C12 0.073(7) 0.045(5) 0.070(7) -0.005(5) 0.022(5) 0.004(4)
C11 0.068(6) 0.040(5) 0.077(8) 0.003(5) 0.014(5) 0.002(4)
C10 0.067(6) 0.044(5) 0.064(6) 0.005(4) 0.011(5) 0.003(4)
C20 0.049(4) 0.036(4) 0.040(4) 0.000(3) 0.012(3) 0.002(3)
C21 0.053(5) 0.028(4) 0.048(5) 0.000(3) 0.011(4) 0.010(3)
C22 0.070(6) 0.029(4) 0.046(5) 0.005(3) 0.019(4) -0.003(4)
C23 0.065(5) 0.018(3) 0.042(4) 0.015(3) 0.018(4) 0.000(3)
C24 0.059(5) 0.017(3) 0.038(4) 0.002(3) 0.014(3) -0.003(3)
N25 0.053(4) 0.018(3) 0.045(4) 0.006(3) 0.008(3) 0.015(3)
O26 0.056(4) 0.028(3) 0.067(4) -0.003(3) 0.013(3) 0.001(2)
C27 0.067(6) 0.025(4) 0.062(6) -0.006(4) 0.014(5) -0.004(4)
C30 0.046(4) 0.031(4) 0.040(4) -0.001(3) 0.007(3) -0.002(3)
C31 0.047(4) 0.029(4) 0.046(5) -0.002(3) 0.014(3) -0.005(3)
C32 0.059(5) 0.036(4) 0.044(5) 0.002(3) 0.018(4) 0.000(4)
C33 0.055(5) 0.033(4) 0.037(4) -0.011(3) 0.013(4) 0.002(3)
C34 0.061(5) 0.022(3) 0.038(4) -0.005(3) 0.016(4) -0.004(3)
N35 0.044(3) 0.024(3) 0.040(3) -0.014(3) 0.012(3) -0.016(3)
O36 0.049(3) 0.032(3) 0.051(4) 0.000(2) 0.006(3) -0.005(2)
C37 0.059(5) 0.037(4) 0.059(6) -0.007(4) 0.009(4) -0.002(4)
C40 0.069(6) 0.024(4) 0.046(5) 0.007(3) 0.025(4) 0.003(3)
C41 0.057(5) 0.033(4) 0.039(4) -0.005(3) 0.005(4) -0.005(3)
N42 0.049(4) 0.034(3) 0.043(4) -0.002(3) 0.011(3) -0.002(3)
C43 0.053(5) 0.038(4) 0.041(4) 0.011(3) 0.012(4) 0.010(4)
C44 0.063(5) 0.026(4) 0.044(5) 0.000(3) 0.018(4) -0.002(3)
C45 0.055(5) 0.023(3) 0.044(4) 0.009(3) 0.014(4) 0.012(3)
F46 0.054(3) 0.030(2) 0.056(3) 0.000(2) 0.008(2) -0.0043(19)
F47 0.057(3) 0.035(3) 0.058(3) 0.006(2) 0.011(2) 0.003(2)
C50 0.066(5) 0.027(4) 0.038(4) -0.003(3) 0.015(4) -0.011(3)
C51 0.064(5) 0.022(3) 0.045(5) 0.004(3) 0.012(4) 0.000(3)
N52 0.058(4) 0.034(4) 0.050(4) 0.000(3) 0.012(3) 0.001(3)
C53 0.047(4) 0.035(4) 0.052(5) 0.001(4) 0.012(4) -0.002(3)
C54 0.056(5) 0.027(4) 0.048(5) 0.001(3) 0.018(4) -0.003(3)
C55 0.043(4) 0.022(3) 0.047(5) -0.007(3) 0.009(3) -0.018(3)
F56 0.060(3) 0.028(2) 0.060(3) -0.002(2) 0.013(2) -0.004(2)
F57 0.053(3) 0.042(3) 0.075(4) 0.004(3) 0.010(3) -0.002(2)

loop_
_atom_type_symbol
_atom_type_description
_atom_type_scat_dispersion_real
_atom_type_scat_dispersion_imag
_atom_type_scat_source
C C 0.0033 0.0016 'International Tables Vol C Tables 4.2.6.8 and 6.1.1.4'
H H 0.0000 0.0000 'International Tables Vol C Tables 4.2.6.8 and 6.1.1.4'
F F 0.0171 0.0103 'International Tables Vol C Tables 4.2.6.8 and 6.1.1.4'
N N 0.0061 0.0033 'International Tables Vol C Tables 4.2.6.8 and 6.1.1.4'
O O 0.0106 0.0060 'International Tables Vol C Tables 4.2.6.8 and 6.1.1.4'
Pd Pd -0.9988 1.0072 'International Tables Vol C Tables 4.2.6.8 and 6.1.1.4'
Pt Pt -1.7033 8.3905 'International Tables Vol C Tables 4.2.6.8 and 6.1.1.4'

loop_
_geom_angle_atom_site_label_1
_geom_angle_atom_site_label_2
_geom_angle_atom_site_label_3
_geom_angle
_geom_angle_site_symmetry_1
_geom_angle_site_symmetry_3
_geom_angle_publ_flag
C55 Pt1 C45 101.5(4) . . ?
C55 Pt1 N25 83.2(4) . . ?
C45 Pt1 N25 174.5(5) . . ?
C55 Pt1 N35 173.2(4) . . ?
C45 Pt1 N35 82.5(4) . . ?
N25 Pt1 N35 93.1(3) . . ?
C45 Pd1 C55 106.1(13) . . ?
C45 Pd1 N35 84.0(12) . . ?
C55 Pd1 N35 169.0(15) . . ?
C45 Pd1 N25 171.9(18) . . ?
C55 Pd1 N25 81.1(11) . . ?
N35 Pd1 N25 89.1(10) . . ?
C30 N1 C20 131.9(8) . . ?
C30 N1 C2 114.5(7) . . ?
C20 N1 C2 113.6(7) . . ?
C7 C2 C3 119.1(9) . . ?
C7 C2 N1 120.0(9) . . ?
C3 C2 N1 120.9(9) . . ?
C4 C3 C2 120.5(9) . . ?
C4 C3 H3 119.7 . . ?
C2 C3 H3 119.7 . . ?
C3 C4 C5 121.6(10) . . ?
C3 C4 H4 119.2 . . ?
C5 C4 H4 119.2 . . ?
C6 C5 C4 117.0(9) . . ?
C6 C5 C8 121.8(9) . . ?
C4 C5 C8 121.2(9) . . ?
C7 C6 C5 121.6(9) . . ?
C7 C6 H6 119.2 . . ?
C5 C6 H6 119.2 . . ?
C2 C7 C6 120.2(9) . . ?
C2 C7 H7 119.9 . . ?
C6 C7 H7 119.9 . . ?
C5 C8 C9 112.8(9) . . ?
C5 C8 H8A 109.0 . . ?
C9 C8 H8A 109.0 . . ?
C5 C8 H8AB 109.0 . . ?
C9 C8 H8AB 109.0 . . ?
H8A C8 H8AB 107.8 . . ?
C10 C9 C8 111.8(9) . . ?
C10 C9 H9A 109.2 . . ?
C8 C9 H9A 109.2 . . ?
C10 C9 H9AB 109.2 . . ?
C8 C9 H9AB 109.2 . . ?
H9A C9 H9AB 107.9 . . ?
C12 C13 H13A 109.5 . . ?
C12 C13 H13B 109.5 . . ?
H13A C13 H13B 109.5 . . ?
C12 C13 H13C 109.5 . . ?
H13A C13 H13C 109.5 . . ?
H13B C13 H13C 109.5 . . ?
C11 C12 C13 113.7(11) . . ?
C11 C12 H12A 108.8 . . ?
C13 C12 H12A 108.8 . . ?
C11 C12 H12B 108.8 . . ?
C13 C12 H12B 108.8 . . ?
H12A C12 H12B 107.7 . . ?
C12 C11 C10 115.0(9) . . ?
C12 C11 H11A 108.5 . . ?
C10 C11 H11A 108.5 . . ?
C12 C11 H11B 108.5 . . ?
C10 C11 H11B 108.5 . . ?
H11A C11 H11B 107.5 . . ?
C9 C10 C11 113.7(9) . . ?
C9 C10 H10A 108.8 . . ?
C11 C10 H10A 108.8 . . ?
C9 C10 H10B 108.8 . . ?
C11 C10 H10B 108.8 . . ?
H10A C10 H10B 107.7 . . ?
N25 C20 C21 121.2(8) . . ?
N25 C20 N1 122.2(8) . . ?
C21 C20 N1 116.6(8) . . ?
C22 C21 C20 117.4(8) . . ?
C22 C21 H21 121.3 . . ?
C20 C21 H21 121.3 . . ?
O26 C22 C23 124.9(8) . . ?
O26 C22 C21 113.3(9) . . ?
C23 C22 C21 121.8(8) . . ?
C22 C23 C24 119.4(8) . . ?
C22 C23 H23 120.3 . . ?
C24 C23 H23 120.3 . . ?
C23 C24 C50 126.8(7) . . ?
C23 C24 N25 118.8(8) . . ?
C50 C24 N25 114.4(7) . . ?
C20 N25 C24 121.4(7) . . ?
C20 N25 Pt1 125.2(6) . . ?
C24 N25 Pt1 113.1(6) . . ?
C20 N25 Pd1 126.3(10) . . ?
C24 N25 Pd1 112.0(10) . . ?
C22 O26 C27 117.2(8) . . ?
O26 C27 H27A 109.5 . . ?
O26 C27 H27B 109.5 . . ?
H27A C27 H27B 109.5 . . ?
O26 C27 H27C 109.5 . . ?
H27A C27 H27C 109.5 . . ?
H27B C27 H27C 109.5 . . ?
N35 C30 N1 122.4(7) . . ?
N35 C30 C31 120.0(7) . . ?
N1 C30 C31 117.6(8) . . ?
C32 C31 C30 119.1(8) . . ?
C32 C31 H31 120.4 . . ?
C30 C31 H31 120.4 . . ?
O36 C32 C31 124.1(8) . . ?
O36 C32 C33 115.2(8) . . ?
C31 C32 C33 120.6(8) . . ?
C34 C33 C32 118.9(8) . . ?
C34 C33 H33 120.5 . . ?
C32 C33 H33 120.5 . . ?
N35 C34 C33 120.0(8) . . ?
N35 C34 C40 115.8(7) . . ?
C33 C34 C40 124.2(8) . . ?
C30 N35 C34 121.3(7) . . ?
C30 N35 Pt1 124.4(6) . . ?
C34 N35 Pt1 114.1(6) . . ?
C30 N35 Pd1 127.3(9) . . ?
C34 N35 Pd1 111.1(9) . . ?
C32 O36 C37 117.6(7) . . ?
O36 C37 H37A 109.5 . . ?
O36 C37 H37B 109.5 . . ?
H37A C37 H37B 109.5 . . ?
O36 C37 H37C 109.5 . . ?
H37A C37 H37C 109.5 . . ?
H37B C37 H37C 109.5 . . ?
C41 C40 C45 116.7(8) . . ?
C41 C40 C34 127.7(8) . . ?
C45 C40 C34 115.6(7) . . ?
N42 C41 F46 112.6(7) . . ?
N42 C41 C40 127.5(8) . . ?
F46 C41 C40 119.9(8) . . ?
C43 N42 C41 114.0(7) . . ?
N42 C43 F47 114.1(7) . . ?
N42 C43 C44 126.6(8) . . ?
F47 C43 C44 119.3(8) . . ?
C45 C44 C43 118.6(8) . . ?
C45 C44 H44 120.7 . . ?
C43 C44 H44 120.7 . . ?
C44 C45 C40 116.6(7) . . ?
C44 C45 Pd1 130.1(11) . . ?
C40 C45 Pd1 113.2(11) . . ?
C44 C45 Pt1 131.5(7) . . ?
C40 C45 Pt1 111.8(6) . . ?
C51 C50 C24 127.1(8) . . ?
C51 C50 C55 113.6(8) . . ?
C24 C50 C55 119.1(7) . . ?
N52 C51 F56 112.5(7) . . ?
N52 C51 C50 128.4(8) . . ?
F56 C51 C50 119.1(8) . . ?
C53 N52 C51 114.5(8) . . ?
N52 C53 F57 115.4(7) . . ?
N52 C53 C54 125.3(8) . . ?
F57 C53 C54 119.2(8) . . ?
C55 C54 C53 118.5(8) . . ?
C55 C54 H54 120.8 . . ?
C53 C54 H54 120.8 . . ?
C54 C55 C50 119.4(7) . . ?
C54 C55 Pd1 127.6(9) . . ?
C50 C55 Pd1 112.6(9) . . ?
C54 C55 Pt1 130.8(6) . . ?
C50 C55 Pt1 109.4(6) . . ?

loop_
_geom_bond_atom_site_label_1
_geom_bond_atom_site_label_2
_geom_bond_distance
_geom_bond_site_symmetry_2
_geom_bond_publ_flag
Pt1 C55 2.028(9) . ?
Pt1 C45 2.029(9) . ?
Pt1 N25 2.037(7) . ?
Pt1 N35 2.050(8) . ?
Pd1 C45 1.93(3) . ?
Pd1 C55 2.00(3) . ?
Pd1 N35 2.09(3) . ?
Pd1 N25 2.14(3) . ?
N1 C30 1.399(11) . ?
N1 C20 1.424(12) . ?
N1 C2 1.449(12) . ?
C2 C7 1.381(13) . ?
C2 C3 1.391(14) . ?
C3 C4 1.376(14) . ?
C3 H3 0.9500 . ?
C4 C5 1.402(14) . ?
C4 H4 0.9500 . ?
C5 C6 1.394(15) . ?
C5 C8 1.506(14) . ?
C6 C7 1.393(14) . ?
C6 H6 0.9500 . ?
C7 H7 0.9500 . ?
C8 C9 1.534(14) . ?
C8 H8A 0.9900 . ?
C8 H8AB 0.9900 . ?
C9 C10 1.530(14) . ?
C9 H9A 0.9900 . ?
C9 H9AB 0.9900 . ?
C13 C12 1.517(17) . ?
C13 H13A 0.9800 . ?
C13 H13B 0.9800 . ?
C13 H13C 0.9800 . ?
C12 C11 1.514(16) . ?
C12 H12A 0.9900 . ?
C12 H12B 0.9900 . ?
C11 C10 1.539(15) . ?
C11 H11A 0.9900 . ?
C11 H11B 0.9900 . ?
C10 H10A 0.9900 . ?
C10 H10B 0.9900 . ?
C20 N25 1.312(11) . ?
C20 C21 1.416(12) . ?
C21 C22 1.387(13) . ?
C21 H21 0.9500 . ?
C22 O26 1.355(11) . ?
C22 C23 1.371(13) . ?
C23 C24 1.387(11) . ?
C23 H23 0.9500 . ?
C24 C50 1.407(14) . ?
C24 N25 1.409(10) . ?
O26 C27 1.426(10) . ?
C27 H27A 0.9800 . ?
C27 H27B 0.9800 . ?
C27 H27C 0.9800 . ?
C30 N35 1.336(11) . ?
C30 C31 1.421(11) . ?
C31 C32 1.357(12) . ?
C31 H31 0.9500 . ?
C32 O36 1.351(11) . ?
C32 C33 1.400(13) . ?
C33 C34 1.384(11) . ?
C33 H33 0.9500 . ?
C34 N35 1.375(10) . ?
C34 C40 1.459(12) . ?
O36 C37 1.425(11) . ?
C37 H37A 0.9800 . ?
C37 H37B 0.9800 . ?
C37 H37C 0.9800 . ?
C40 C41 1.360(12) . ?
C40 C45 1.457(13) . ?
C41 N42 1.315(11) . ?
C41 F46 1.355(10) . ?
N42 C43 1.311(12) . ?
C43 F47 1.350(10) . ?
C43 C44 1.392(11) . ?
C44 C45 1.357(13) . ?
C44 H44 0.9500 . ?
C50 C51 1.389(12) . ?
C50 C55 1.455(12) . ?
C51 N52 1.323(12) . ?
C51 F56 1.354(9) . ?
N52 C53 1.318(11) . ?
C53 F57 1.332(10) . ?
C53 C54 1.401(12) . ?
C54 C55 1.351(13) . ?
C54 H54 0.9500 . ?
